data_1550655
loop_
_publ_author_name
'Sun, Meng-En'
'Li, Yao'
'Dong, Xi-Yan'
'Zang, Shuang-Quan'

_publ_section_title
;
 Thermoinduced Structural-Transformation and Thermochromic Luminescence in
 Organic Manganese Chloride Crystals
;
_journal_name_full 'Chemical Science'
_journal_paper_doi 10.1039/C8SC04711A
_journal_year 2019
_chemical_formula_sum 'C8 H20 Cl4 Mn N2 O2'
_chemical_formula_weight 373.00
_space_group_crystal_system monoclinic
_space_group_IT_number 14
_space_group_name_Hall '-P 2ybc'
_space_group_name_H-M_alt 'P 1 21/c 1'
_symmetry_space_group_name_Hall '-P 2ybc'
_symmetry_space_group_name_H-M 'P 1 21/c 1'
_atom_sites_solution_hydrogens geom
_audit_creation_method SHELXL-2016/4
_audit_update_record
;
2018-09-13 deposited with the CCDC.    2019-02-25 downloaded from the CCDC.
;
_cell_angle_alpha 90
_cell_angle_beta 95.619(3)
_cell_angle_gamma 90
_cell_formula_units_Z 4
_cell_length_a 6.5440(2)
_cell_length_b 16.1548(4)
_cell_length_c 14.6769(4)
_cell_measurement_reflns_used 7838
_cell_measurement_temperature 149.99(10)
_cell_measurement_theta_max 29.0000
_cell_measurement_theta_min 2.5180
_cell_volume 1544.14(7)
_computing_cell_refinement 'CrysAlisPro 1.171.39.28b (Rigaku OD, 2015)'
_computing_data_collection 'CrysAlisPro 1.171.39.28b (Rigaku OD, 2015)'
_computing_data_reduction 'CrysAlisPro 1.171.39.28b (Rigaku OD, 2015)'
_computing_structure_refinement 'SHELXL-2016/4 (Sheldrick, 2016)'
_computing_structure_solution 'SHELXT 2014/5 (Sheldrick, 2014)'
_diffrn_ambient_temperature 149.99(10)
_diffrn_measured_fraction_theta_full 0.999
_diffrn_measured_fraction_theta_max 0.880
_diffrn_measurement_device_type 'four-circle diffractometer'
_diffrn_measurement_method '\w scans'
_diffrn_radiation_type MoK\a
_diffrn_radiation_wavelength 0.71073
_diffrn_reflns_av_R_equivalents 0.0261
_diffrn_reflns_av_unetI/netI 0.0250
_diffrn_reflns_Laue_measured_fraction_full 0.999
_diffrn_reflns_Laue_measured_fraction_max 0.880
_diffrn_reflns_limit_h_max 8
_diffrn_reflns_limit_h_min -8
_diffrn_reflns_limit_k_max 19
_diffrn_reflns_limit_k_min -21
_diffrn_reflns_limit_l_max 19
_diffrn_reflns_limit_l_min -16
_diffrn_reflns_number 12384
_diffrn_reflns_point_group_measured_fraction_full 0.999
_diffrn_reflns_point_group_measured_fraction_max 0.880
_diffrn_reflns_theta_full 25.242
_diffrn_reflns_theta_max 28.947
_diffrn_reflns_theta_min 1.880
_diffrn_source 'fine-focus sealed X-ray tube'
_exptl_absorpt_coefficient_mu 1.539
_exptl_absorpt_correction_T_max 1.00000
_exptl_absorpt_correction_T_min 0.79328
_exptl_absorpt_correction_type multi-scan
_exptl_absorpt_process_details
;
CrysAlisPro 1.171.39.28b (Rigaku Oxford Diffraction, 2015)
Empirical absorption correction using spherical harmonics,
 implemented in SCALE3 ABSPACK scaling algorithm.
;
_exptl_crystal_colour colourless
_exptl_crystal_density_diffrn 1.604
_exptl_crystal_density_meas 1.604
_exptl_crystal_density_method 'not measured'
_exptl_crystal_description block
_exptl_crystal_F_000 764
_exptl_crystal_size_max 0.150
_exptl_crystal_size_mid 0.060
_exptl_crystal_size_min 0.060
_refine_diff_density_max 0.426
_refine_diff_density_min -0.337
_refine_diff_density_rms 0.055
_refine_ls_extinction_method none
_refine_ls_goodness_of_fit_ref 1.068
_refine_ls_hydrogen_treatment constr
_refine_ls_matrix_type full
_refine_ls_number_parameters 154
_refine_ls_number_reflns 3588
_refine_ls_number_restraints 0
_refine_ls_restrained_S_all 1.068
_refine_ls_R_factor_all 0.0254
_refine_ls_R_factor_gt 0.0225
_refine_ls_shift/su_max 0.001
_refine_ls_shift/su_mean 0.000
_refine_ls_structure_factor_coef Fsqd
_refine_ls_weighting_details 'w=1/[\s^2^(Fo^2^)+(0.0248P)^2^+0.4860P] where P=(Fo^2^+2Fc^2^)/3'
_refine_ls_weighting_scheme calc
_refine_ls_wR_factor_gt 0.0572
_refine_ls_wR_factor_ref 0.0584
_reflns_Friedel_coverage 0.000
_reflns_number_gt 3260
_reflns_number_total 3588
_reflns_threshold_expression 'I > 2\s(I)'
_cod_data_source_file c8sc04711a2.cif
_cod_data_source_block green
_cod_database_code 1550655
_shelx_shelxl_version_number 2016/4
_shelx_space_group_comment
;
The symmetry employed for this shelxl refinement is uniquely defined
by the following loop, which should always be used as a source of
symmetry information in preference to the above space-group names.
They are only intended as comments.
;
_shelx_estimated_absorpt_t_min 0.802
_shelx_estimated_absorpt_t_max 0.913

loop_
_space_group_symop_operation_xyz
'x, y, z'
'-x, y+1/2, -z+1/2'
'-x, -y, -z'
'x, -y-1/2, z-1/2'

loop_
_atom_site_label
_atom_site_type_symbol
_atom_site_fract_x
_atom_site_fract_y
_atom_site_fract_z
_atom_site_U_iso_or_equiv
_atom_site_adp_type
_atom_site_occupancy
_atom_site_site_symmetry_order
_atom_site_calc_flag
_atom_site_refinement_flags_posn
_atom_site_refinement_flags_adp
MN1 Mn -0.43975(3) 0.66255(2) 0.27586(2) 0.01808(7) Uani 1 1 d . .
CL3 Cl -0.52051(5) 0.54680(2) 0.36489(2) 0.02080(8) Uani 1 1 d . .
CL2 Cl -0.07071(5) 0.67133(2) 0.28528(2) 0.02194(8) Uani 1 1 d . .
CL4 Cl -0.54511(5) 0.78198(2) 0.34913(3) 0.02833(9) Uani 1 1 d . .
CL1 Cl -0.55355(6) 0.64136(2) 0.12003(2) 0.02865(9) Uani 1 1 d . .
O1 O -0.03340(13) 0.41852(6) 0.06577(6) 0.0194(2) Uani 1 1 d . .
O2 O 0.04505(14) 0.39464(6) 0.41331(7) 0.0243(2) Uani 1 1 d . .
N1 N 0.05998(16) 0.47631(7) 0.24876(8) 0.0197(2) Uani 1 1 d . .
H1A H 0.076450 0.464740 0.308316 0.024 Uiso 1 1 calc R U
H1B H 0.082363 0.530190 0.241881 0.024 Uiso 1 1 calc R U
N2 N -0.10126(18) 0.25790(7) 0.50974(8) 0.0229(3) Uani 1 1 d . .
H2C H -0.172195 0.210837 0.508281 0.028 Uiso 1 1 calc R U
H2D H -0.053600 0.267857 0.567585 0.028 Uiso 1 1 calc R U
C1 C 0.1716(2) 0.44248(9) 0.09891(9) 0.0202(3) Uani 1 1 d . .
H1C H 0.191238 0.500683 0.086078 0.024 Uiso 1 1 calc R U
H1D H 0.269113 0.410948 0.067259 0.024 Uiso 1 1 calc R U
C4 C -0.1772(2) 0.46821(9) 0.10886(10) 0.0220(3) Uani 1 1 d . .
H4A H -0.315662 0.453720 0.084456 0.026 Uiso 1 1 calc R U
H4B H -0.155062 0.526100 0.095292 0.026 Uiso 1 1 calc R U
C2 C 0.2108(2) 0.42767(9) 0.20015(9) 0.0213(3) Uani 1 1 d . .
H2A H 0.196791 0.369177 0.213103 0.026 Uiso 1 1 calc R U
H2B H 0.349525 0.444511 0.221499 0.026 Uiso 1 1 calc R U
C7 C -0.2390(2) 0.32700(8) 0.47497(11) 0.0236(3) Uani 1 1 d . .
H7A H -0.347491 0.334459 0.514790 0.028 Uiso 1 1 calc R U
H7B H -0.301794 0.313979 0.414033 0.028 Uiso 1 1 calc R U
C8 C -0.1151(2) 0.40502(9) 0.47240(10) 0.0235(3) Uani 1 1 d . .
H8A H -0.203735 0.450378 0.450403 0.028 Uiso 1 1 calc R U
H8B H -0.055444 0.418580 0.533691 0.028 Uiso 1 1 calc R U
C3 C -0.1544(2) 0.45558(9) 0.21101(10) 0.0225(3) Uani 1 1 d . .
H3A H -0.250850 0.490738 0.239032 0.027 Uiso 1 1 calc R U
H3B H -0.184584 0.398461 0.225039 0.027 Uiso 1 1 calc R U
C6 C 0.0748(2) 0.24917(9) 0.45261(11) 0.0264(3) Uani 1 1 d . .
H6A H 0.024665 0.231034 0.391480 0.032 Uiso 1 1 calc R U
H6B H 0.170021 0.207803 0.479372 0.032 Uiso 1 1 calc R U
C5 C 0.1834(2) 0.33092(9) 0.44748(11) 0.0266(3) Uani 1 1 d . .
H5A H 0.244940 0.346083 0.507982 0.032 Uiso 1 1 calc R U
H5B H 0.292588 0.325598 0.407697 0.032 Uiso 1 1 calc R U

loop_
_atom_site_aniso_label
_atom_site_aniso_U_11
_atom_site_aniso_U_22
_atom_site_aniso_U_33
_atom_site_aniso_U_23
_atom_site_aniso_U_13
_atom_site_aniso_U_12
MN1 0.01822(11) 0.01634(11) 0.01937(12) 0.00021(7) 0.00026(8) 0.00035(7)
CL3 0.02339(16) 0.01774(16) 0.02154(17) 0.00042(12) 0.00358(13) -0.00026(12)
CL2 0.01792(16) 0.02701(18) 0.02076(17) 0.00014(13) 0.00121(12) -0.00020(12)
CL4 0.02832(18) 0.01591(16) 0.0431(2) -0.00258(14) 0.01533(16) -0.00143(13)
CL1 0.03334(19) 0.02681(18) 0.02355(18) -0.00006(14) -0.00848(14) 0.00226(15)
O1 0.0194(4) 0.0203(5) 0.0180(5) -0.0043(4) 0.0002(4) -0.0005(4)
O2 0.0229(5) 0.0251(5) 0.0252(5) 0.0090(4) 0.0049(4) 0.0000(4)
N1 0.0254(6) 0.0192(6) 0.0145(5) -0.0012(4) 0.0017(4) 0.0018(5)
N2 0.0307(6) 0.0153(5) 0.0242(6) -0.0004(5) 0.0099(5) -0.0027(5)
C1 0.0184(6) 0.0228(7) 0.0196(7) -0.0029(5) 0.0033(5) -0.0028(5)
C4 0.0198(6) 0.0230(7) 0.0230(7) -0.0011(6) 0.0003(5) 0.0031(5)
C2 0.0198(6) 0.0235(7) 0.0203(7) -0.0047(5) 0.0000(5) 0.0049(5)
C7 0.0179(6) 0.0250(7) 0.0287(8) -0.0006(6) 0.0060(6) 0.0005(5)
C8 0.0265(7) 0.0182(7) 0.0262(8) 0.0029(6) 0.0054(6) 0.0023(6)
C3 0.0205(6) 0.0248(7) 0.0233(7) -0.0027(6) 0.0066(5) -0.0003(6)
C6 0.0296(7) 0.0258(7) 0.0254(8) 0.0032(6) 0.0104(6) 0.0089(6)
C5 0.0172(6) 0.0371(9) 0.0257(8) 0.0075(6) 0.0030(6) 0.0020(6)

loop_
_atom_type_symbol
_atom_type_description
_atom_type_scat_dispersion_real
_atom_type_scat_dispersion_imag
_atom_type_scat_source
C C 0.0033 0.0016 'International Tables Vol C Tables 4.2.6.8 and 6.1.1.4'
H H 0.0000 0.0000 'International Tables Vol C Tables 4.2.6.8 and 6.1.1.4'
Cl Cl 0.1484 0.1585 'International Tables Vol C Tables 4.2.6.8 and 6.1.1.4'
Mn Mn 0.3368 0.7283 'International Tables Vol C Tables 4.2.6.8 and 6.1.1.4'
N N 0.0061 0.0033 'International Tables Vol C Tables 4.2.6.8 and 6.1.1.4'
O O 0.0106 0.0060 'International Tables Vol C Tables 4.2.6.8 and 6.1.1.4'

loop_
_geom_angle_atom_site_label_1
_geom_angle_atom_site_label_2
_geom_angle_atom_site_label_3
_geom_angle
CL4 MN1 CL1 118.994(16)
CL4 MN1 CL3 107.750(15)
CL1 MN1 CL3 110.705(15)
CL4 MN1 CL2 105.264(14)
CL1 MN1 CL2 106.469(15)
CL3 MN1 CL2 106.926(14)
C4 O1 C1 109.41(10)
C5 O2 C8 110.33(11)
C3 N1 C2 110.15(10)
C3 N1 H1A 109.6
C2 N1 H1A 109.6
C3 N1 H1B 109.6
C2 N1 H1B 109.6
H1A N1 H1B 108.1
C7 N2 C6 110.57(11)
C7 N2 H2C 109.5
C6 N2 H2C 109.5
C7 N2 H2D 109.5
C6 N2 H2D 109.5
H2C N2 H2D 108.1
O1 C1 C2 110.85(11)
O1 C1 H1C 109.5
C2 C1 H1C 109.5
O1 C1 H1D 109.5
C2 C1 H1D 109.5
H1C C1 H1D 108.1
O1 C4 C3 111.03(11)
O1 C4 H4A 109.4
C3 C4 H4A 109.4
O1 C4 H4B 109.4
C3 C4 H4B 109.4
H4A C4 H4B 108.0
N1 C2 C1 109.35(11)
N1 C2 H2A 109.8
C1 C2 H2A 109.8
N1 C2 H2B 109.8
C1 C2 H2B 109.8
H2A C2 H2B 108.3
N2 C7 C8 109.06(11)
N2 C7 H7A 109.9
C8 C7 H7A 109.9
N2 C7 H7B 109.9
C8 C7 H7B 109.9
H7A C7 H7B 108.3
O2 C8 C7 110.23(12)
O2 C8 H8A 109.6
C7 C8 H8A 109.6
O2 C8 H8B 109.6
C7 C8 H8B 109.6
H8A C8 H8B 108.1
N1 C3 C4 109.66(11)
N1 C3 H3A 109.7
C4 C3 H3A 109.7
N1 C3 H3B 109.7
C4 C3 H3B 109.7
H3A C3 H3B 108.2
N2 C6 C5 109.77(12)
N2 C6 H6A 109.7
C5 C6 H6A 109.7
N2 C6 H6B 109.7
C5 C6 H6B 109.7
H6A C6 H6B 108.2
O2 C5 C6 111.35(11)
O2 C5 H5A 109.4
C6 C5 H5A 109.4
O2 C5 H5B 109.4
C6 C5 H5B 109.4
H5A C5 H5B 108.0

loop_
_geom_bond_atom_site_label_1
_geom_bond_atom_site_label_2
_geom_bond_distance
MN1 CL4 2.3450(4)
MN1 CL1 2.3600(4)
MN1 CL3 2.3703(4)
MN1 CL2 2.4096(4)
O1 C4 1.4303(16)
O1 C1 1.4344(15)
O2 C5 1.4288(17)
O2 C8 1.4340(17)
N1 C3 1.4949(18)
N1 C2 1.4961(16)
N1 H1A 0.8900
N1 H1B 0.8900
N2 C7 1.4932(18)
N2 C6 1.4966(18)
N2 H2C 0.8900
N2 H2D 0.8900
C1 C2 1.5021(19)
C1 H1C 0.9700
C1 H1D 0.9700
C4 C3 1.5061(19)
C4 H4A 0.9700
C4 H4B 0.9700
C2 H2A 0.9700
C2 H2B 0.9700
C7 C8 1.5012(19)
C7 H7A 0.9700
C7 H7B 0.9700
C8 H8A 0.9700
C8 H8B 0.9700
C3 H3A 0.9700
C3 H3B 0.9700
C6 C5 1.505(2)
C6 H6A 0.9700
C6 H6B 0.9700
C5 H5A 0.9700
C5 H5B 0.9700
